data_2006572
loop_
_publ_author_name
'Eaborn, Colin'
'Farook, Adam'
'Hitchcock, Peter B.'
'Smith, J. David'

_publ_section_title <i>catena</i>-Poly[[(1,4-dioxane-<i>O</i>^1^)iodolithium]-\m-(1,4-dioxane-<i>O</i>^1^:<i>O</i>^4^)]
_journal_issue 10
_journal_name_full 'Acta Crystallographica Section C'
_journal_page_first 1387
_journal_page_last 1388
_journal_paper_doi 10.1107/S0108270197008482
_journal_volume 53
_journal_year 1997
_chemical_formula_iupac '[Li I (C4 H8 O2) (\m-C4 H8 O2)]'
_chemical_formula_sum 'C8 H16 I Li O4'
_chemical_formula_weight 310.05
_chemical_name_systematic
;
 ?
;
_space_group_IT_number 14
_symmetry_cell_setting monoclinic
_symmetry_space_group_name_Hall '-P 2yn'
_symmetry_space_group_name_H-M 'P 1 21/n 1'
_audit_creation_method SHELXL
_cell_angle_alpha 90.00
_cell_angle_beta 99.67(2)
_cell_angle_gamma 90.00
_cell_formula_units_Z 4
_cell_length_a 7.726(2)
_cell_length_b 10.220(2)
_cell_length_c 15.169(3)
_cell_measurement_reflns_used 25
_cell_measurement_temperature 173(2)
_cell_measurement_theta_max 10
_cell_measurement_theta_min 7
_cell_volume 1180.7(5)
_computing_cell_refinement 'CAD4 Software'
_computing_data_collection 'CAD4 Software (Enraf-Nonius, 1989)'
_computing_molecular_graphics 'CAMERON (Watkin & Pearce,1993)'
_computing_publication_material SHELXL93
_computing_structure_refinement 'SHELXL93 (Sheldrick, 1993)'
_computing_structure_solution 'SHELXS86 (Sheldrick, 1990)'
_diffrn_ambient_temperature 173(2)
_diffrn_measurement_device 'Enraf-Nonius CAD-4'
_diffrn_measurement_method \w/2\q
_diffrn_radiation_monochromator graphite
_diffrn_radiation_source 'fine-focus sealed tube'
_diffrn_radiation_type MoK\a
_diffrn_radiation_wavelength 0.71073
_diffrn_reflns_av_R_equivalents 0.0229
_diffrn_reflns_av_sigmaI/netI 0.0511
_diffrn_reflns_limit_h_max 10
_diffrn_reflns_limit_h_min 0
_diffrn_reflns_limit_k_max 13
_diffrn_reflns_limit_k_min 0
_diffrn_reflns_limit_l_max 19
_diffrn_reflns_limit_l_min -20
_diffrn_reflns_number 3030
_diffrn_reflns_theta_max 27.97
_diffrn_reflns_theta_min 2.41
_diffrn_standards_decay_% 0.5
_diffrn_standards_interval_time 120
_diffrn_standards_number 2
_exptl_absorpt_coefficient_mu 2.698
_exptl_absorpt_correction_T_max 0.51
_exptl_absorpt_correction_T_min 0.46
_exptl_absorpt_correction_type '\y scan (MolEN; Fair, 1990)'
_exptl_crystal_colour colourless
_exptl_crystal_density_diffrn 1.744
_exptl_crystal_description block
_exptl_crystal_F_000 608
_exptl_crystal_size_max 0.30
_exptl_crystal_size_mid 0.30
_exptl_crystal_size_min 0.25
_refine_diff_density_max '1.157 e \%A^-3^ (at centre of a dioxane ring)'
_refine_diff_density_min -0.634
_refine_ls_extinction_coef 0.0091(6)
_refine_ls_extinction_method SHELXL
_refine_ls_goodness_of_fit_all 1.005
_refine_ls_goodness_of_fit_obs 1.038
_refine_ls_hydrogen_treatment 'H atoms riding'
_refine_ls_matrix_type full
_refine_ls_number_parameters 123
_refine_ls_number_reflns 2837
_refine_ls_number_restraints 0
_refine_ls_restrained_S_all 1.005
_refine_ls_restrained_S_obs 1.038
_refine_ls_R_factor_all 0.0511
_refine_ls_R_factor_obs .0335
_refine_ls_shift/esd_max -0.001
_refine_ls_shift/esd_mean 0.000
_refine_ls_structure_factor_coef Fsqd
_refine_ls_weighting_details 'w = 1/[\s^2^(Fo^2^)+(0.0361P)^2^] where P=(Fo^2^+2Fc^2^)/3'
_refine_ls_weighting_scheme calc
_refine_ls_wR_factor_all 0.0842
_refine_ls_wR_factor_obs .0757
_reflns_number_observed 2178
_reflns_number_total 2837
_reflns_observed_criterion >2sigma(I)
_cod_data_source_file cf1181.cif
_cod_data_source_block oct1396
_cod_depositor_comments
;
The following automatic conversions were performed:

'_refine_ls_weighting_scheme' value 'calc w =
1/[\s^2^(Fo^2^)+(0.0361P)^2^] where P=(Fo^2^+2Fc^2^)/3' was changed
to 'calc'. New tag '_refine_ls_weighting_details' was created. The
value of the new tag was set to 'w = 1/[\s^2^(Fo^2^)+(0.0361P)^2^]
where P=(Fo^2^+2Fc^2^)/3'.

Automatic conversion script
Id: cif_fix_values 3143 2015-03-26 13:38:13Z robertas 
;
_cod_original_cell_volume 1180.7(4)
_cod_original_sg_symbol_H-M 'P 21/n'
_cod_database_code 2006572

loop_
_symmetry_equiv_pos_as_xyz
'x, y, z'
'x+1/2, -y+1/2, z+1/2'
'-x, -y, -z'
'-x-1/2, y-1/2, -z-1/2'

loop_
_atom_site_aniso_label
_atom_site_aniso_U_11
_atom_site_aniso_U_22
_atom_site_aniso_U_33
_atom_site_aniso_U_12
_atom_site_aniso_U_13
_atom_site_aniso_U_23
Li .024(3) .022(3) .022(3) .002(2) .006(2) .002(2)
I .0380(2) .02779(15) .02662(15) .00305(12) -.00526(10) .00047(11)
O1 .0277(13) .0214(12) .0261(12) -.0017(11) .0118(10) -.0028(10)
O2 .0312(14) .0295(13) .0316(13) .0000(13) .0162(11) -.0006(12)
O3 .0334(15) .0346(15) .0221(13) .0151(12) .0015(11) -.0021(11)
O4 .0340(15) .038(2) .0188(12) .0146(13) .0050(11) .0009(11)
C1 .037(2) .022(2) .035(2) .001(2) .016(2) .003(2)
C2 .038(2) .025(2) .033(2) -.001(2) .015(2) -.004(2)
C3 .033(2) .024(2) .030(2) -.004(2) .013(2) .000(2)
C5 .038(2) .043(2) .022(2) .021(2) .001(2) -.005(2)
C6 .039(2) .047(3) .023(2) .019(2) .012(2) .005(2)
C7 .035(2) .038(2) .022(2) .012(2) .003(2) -.004(2)
C8 .035(2) .039(2) .023(2) .011(2) .008(2) .003(2)

loop_
_atom_site_label
_atom_site_fract_x
_atom_site_fract_y
_atom_site_fract_z
_atom_site_U_iso_or_equiv
_atom_site_thermal_displace_type
_atom_site_calc_flag
_atom_site_refinement_flags
_atom_site_occupancy
_atom_site_disorder_group
_atom_site_type_symbol
Li .4700(8) .1100(6) .2341(4) .0221(12) Uani d . 1 . Li
I .21907(3) .12498(3) .09294(2) .03203(11) Uani d . 1 . I
O1 .3740(3) .1117(2) .3431(2) .0242(5) Uani d . 1 . O
O2 .1374(4) .1226(3) .4661(2) .0295(6) Uani d . 1 . O
O3 .6142(4) -.0455(3) .2320(2) .0304(6) Uani d . 1 . O
O4 .8563(4) -.2515(3) .2434(2) .0301(6) Uani d . 1 . O
C1 .2948(6) .2331(4) .3629(3) .0303(9) Uani d . 1 . C
H1A .1863(6) .2484(4) .3192(3) .036 Uiso calc R 1 . H
H1B .3767(6) .3063(4) .3584(3) .036 Uiso calc R 1 . H
C2 .2515(6) .2275(4) .4561(3) .0309(9) Uani d . 1 . C
H2A .3614(6) .2174(4) .4997(3) .037 Uiso calc R 1 . H
H2B .1957(6) .3108(4) .4693(3) .037 Uiso calc R 1 . H
C3 .2144(5) .0019(4) .4458(3) .0281(8) Uani d . 1 . C
H3A .1320(5) -.0707(4) .4511(3) .034 Uiso calc R 1 . H
H3B .3231(5) -.0137(4) .4893(3) .034 Uiso calc R 1 . H
C4 .2570(5) .0047(4) .3523(3) .0286(8) Uiso d . 1 . C
H4A .3129(5) -.0789(4) .3398(3) .034 Uiso calc R 1 . H
H4B .1474(5) .0146(4) .3085(3) .034 Uiso calc R 1 . H
C5 .7285(6) -.0751(4) .3145(3) .0351(10) Uani d . 1 . C
H5A .6702(6) -.0516(4) .3657(3) .042 Uiso calc R 1 . H
H5B .8377(6) -.0229(4) .3189(3) .042 Uiso calc R 1 . H
C6 .7724(6) -.2175(5) .3183(3) .0356(10) Uani d . 1 . C
H6A .8518(6) -.2375(5) .3749(3) .043 Uiso calc R 1 . H
H6B .6638(6) -.2696(5) .3164(3) .043 Uiso calc R 1 . H
C7 .7409(6) -.2219(4) .1605(3) .0321(9) Uani d . 1 . C
H7A .6321(6) -.2744(4) .1561(3) .038 Uiso calc R 1 . H
H7B .7992(6) -.2449(4) .1093(3) .038 Uiso calc R 1 . H
C8 .6962(6) -.0801(4) .1570(3) .0323(9) Uani d . 1 . C
H8A .8042(6) -.0276(4) .1580(3) .039 Uiso calc R 1 . H
H8B .6154(6) -.0605(4) .1006(3) .039 Uiso calc R 1 . H

loop_
_atom_type_symbol
_atom_type_description
_atom_type_scat_dispersion_real
_atom_type_scat_dispersion_imag
_atom_type_scat_source
C C 0.0033 0.0016 'International Tables Vol C Tables 4.2.6.8 and 6.1.1.4'
H H 0.0000 0.0000 'International Tables Vol C Tables 4.2.6.8 and 6.1.1.4'
I I -0.4742 1.8119 'International Tables Vol C Tables 4.2.6.8 and 6.1.1.4'
O O 0.0106 0.0060 'International Tables Vol C Tables 4.2.6.8 and 6.1.1.4'
Li Li -0.0003 0.0001 'International Tables Vol C Tables 4.2.6.8 and 6.1.1.4'

loop_
_geom_angle_atom_site_label_1
_geom_angle_atom_site_label_2
_geom_angle_atom_site_label_3
_geom_angle_site_symmetry_1
_geom_angle_site_symmetry_3
_geom_angle
_geom_angle_publ_flag
O1 Li I . . 111.1(3) yes
O4 Li I 4_766 . 119.5(3) yes
O1 Li O4 . 4_766 101.4(3) yes
O3 Li I . . 112.3(3) yes
O1 Li O3 . . 109.0(3) yes
O4 Li O3 4_766 . 102.6(3) yes
C1 O1 C4 . . 109.8(3) ?
C1 O1 Li . . 115.3(3) ?
C4 O1 Li . . 114.6(3) ?
C2 O2 C3 . . 110.0(3) ?
C8 O3 C5 . . 110.5(3) ?
C8 O3 Li . . 122.9(3) ?
C5 O3 Li . . 115.3(3) ?
C6 O4 C7 . . 109.9(3) ?
C6 O4 Li . 4_756 115.3(3) ?
C7 O4 Li . 4_756 127.8(3) ?
O1 C1 C2 . . 109.5(3) ?
O2 C2 C1 . . 111.8(3) ?
O2 C3 C4 . . 110.6(3) ?
O1 C4 C3 . . 110.2(3) ?
O3 C5 C6 . . 109.9(3) ?
O4 C6 C5 . . 109.6(4) ?
O4 C7 C8 . . 109.9(3) ?
O3 C8 C7 . . 109.9(3) ?

loop_
_geom_bond_atom_site_label_1
_geom_bond_atom_site_label_2
_geom_bond_site_symmetry_2
_geom_bond_distance
_geom_bond_publ_flag
Li I . 2.640(6) yes
Li O3 . 1.944(6) yes
Li O1 . 1.923(6) yes
Li O4 4_766 1.940(6) yes
O1 C1 . 1.437(4) ?
O1 C4 . 1.441(4) ?
O2 C2 . 1.412(5) ?
O2 C3 . 1.425(4) ?
O3 C8 . 1.437(5) ?
O3 C5 . 1.438(5) ?
O4 C6 . 1.442(4) ?
O4 C7 . 1.447(4) ?
O4 Li 4_756 1.940(6) ?
C1 C2 . 1.507(6) ?
C3 C4 . 1.509(5) ?
C5 C6 . 1.493(6) ?
C7 C8 . 1.489(6) ?
